data_7153737
loop_
_publ_author_name
'Xu, Chen'
'Li, Hong-Mei'
'Yuan, Xiao-Er'
'Xiao, Zhi-Qiang'
'Wang, Zhi-Qiang'
'Fu, Wei-Jun'
'Ji, Bao-Ming'
'Hao, Xin-Qi'
'Song, Mao-Ping'

_publ_section_title
;
 N-heterocyclic carbene (NHC)-modulated Pd/Cu cocatalyzed three-component
 synthesis of 2,6-diarylquinolines.
;
_journal_issue 19
_journal_name_full 'Organic &amp; biomolecular chemistry'
_journal_page_first 3114
_journal_page_last 3122
_journal_paper_doi 10.1039/c4ob00231h
_journal_volume 12
_journal_year 2014
_chemical_formula_sum 'C22 H17 N O'
_chemical_formula_weight 311.37
_chemical_name_systematic
;

 ?

;
_space_group_IT_number 33
_symmetry_cell_setting orthorhombic
_symmetry_space_group_name_Hall 'P 2c -2n'
_symmetry_space_group_name_H-M 'P n a 21'
_atom_sites_solution_hydrogens geom
_atom_sites_solution_primary direct
_atom_sites_solution_secondary difmap
_audit_creation_method SHELXL-97
_cell_angle_alpha 90.00
_cell_angle_beta 90.00
_cell_angle_gamma 90.00
_cell_formula_units_Z 4
_cell_length_a 6.3212(16)
_cell_length_b 7.4318(19)
_cell_length_c 33.967(9)
_cell_measurement_reflns_used 517
_cell_measurement_temperature 296(2)
_cell_measurement_theta_max 21.33
_cell_measurement_theta_min 3.28
_cell_volume 1595.7(7)
_computing_cell_refinement 'Bruker SMART'
_computing_data_collection 'Bruker SMART'
_computing_data_reduction 'Bruker SAINT'
_computing_molecular_graphics 'Bruker SHELXTL'
_computing_publication_material 'Bruker SHELXTL'
_computing_structure_refinement 'SHELXL-97 (Sheldrick, 1997)'
_computing_structure_solution 'SHELXS-97 (Sheldrick, 1990)'
_diffrn_ambient_temperature 296(2)
_diffrn_measured_fraction_theta_full 0.995
_diffrn_measured_fraction_theta_max 0.995
_diffrn_measurement_device_type 'CCD area detector'
_diffrn_measurement_method 'phi and omega scans'
_diffrn_radiation_monochromator graphite
_diffrn_radiation_source 'fine-focus sealed tube'
_diffrn_radiation_type MoK\a
_diffrn_radiation_wavelength 0.71073
_diffrn_reflns_av_R_equivalents 0.0584
_diffrn_reflns_av_sigmaI/netI 0.0502
_diffrn_reflns_limit_h_max 7
_diffrn_reflns_limit_h_min -6
_diffrn_reflns_limit_k_max 8
_diffrn_reflns_limit_k_min -9
_diffrn_reflns_limit_l_max 41
_diffrn_reflns_limit_l_min -13
_diffrn_reflns_number 4861
_diffrn_reflns_theta_full 25.50
_diffrn_reflns_theta_max 25.50
_diffrn_reflns_theta_min 2.81
_diffrn_standards_decay_% 0
_diffrn_standards_interval_count 0
_diffrn_standards_interval_time 0
_diffrn_standards_number 0
_exptl_absorpt_coefficient_mu 0.079
_exptl_absorpt_correction_T_max 0.9797
_exptl_absorpt_correction_T_min 0.9683
_exptl_absorpt_correction_type multi-scan
_exptl_absorpt_process_details sadabs
_exptl_crystal_colour yellow
_exptl_crystal_density_diffrn 1.296
_exptl_crystal_density_method 'not measured'
_exptl_crystal_description block
_exptl_crystal_F_000 656
_exptl_crystal_size_max 0.41
_exptl_crystal_size_mid 0.32
_exptl_crystal_size_min 0.26
_refine_diff_density_max 0.147
_refine_diff_density_min -0.156
_refine_diff_density_rms 0.037
_refine_ls_abs_structure_details 'Flack H D (1983), Acta Cryst. A39, 876-881'
_refine_ls_abs_structure_Flack 0(3)
_refine_ls_extinction_method none
_refine_ls_goodness_of_fit_ref 1.000
_refine_ls_hydrogen_treatment constr
_refine_ls_matrix_type full
_refine_ls_number_parameters 218
_refine_ls_number_reflns 1796
_refine_ls_number_restraints 1
_refine_ls_restrained_S_all 1.000
_refine_ls_R_factor_all 0.0939
_refine_ls_R_factor_gt 0.0478
_refine_ls_shift/su_max 0.000
_refine_ls_shift/su_mean 0.000
_refine_ls_structure_factor_coef Fsqd
_refine_ls_weighting_details 'calc w=1/[\s^2^(Fo^2^)+(0.0443P)^2^+0.1634P] where P=(Fo^2^+2Fc^2^)/3'
_refine_ls_weighting_scheme calc
_refine_ls_wR_factor_gt 0.0928
_refine_ls_wR_factor_ref 0.1132
_reflns_number_gt 1104
_reflns_number_total 1796
_reflns_threshold_expression >2sigma(I)
_cod_data_source_file c4ob00231h3.cif
_cod_data_source_block d
_cod_depositor_comments
;
The following automatic conversions were performed:

'_symmetry_cell_setting' value 'Orthorhombic' changed to
'orthorhombic' according to
/usr/data/users/saulius/crontab/automatic-downloads/rss-feeds/RSC/lib/dictionaries/cif_core.dic
dictionary named 'cif_core.dic' version 2.4.2 from 2011-04-26.

Automatic conversion script
Id: cif_fix_values 2281 2013-09-26 08:29:07Z andrius 

 Adding full bibliography for
 ./tmp-cod-update-bibliographies-30924/cifs/7153737.cif.
;
_cod_original_sg_symbol_H-M Pna2(1)
_cod_database_code 7153737

loop_
_symmetry_equiv_pos_as_xyz
'x, y, z'
'-x, -y, z+1/2'
'x+1/2, -y+1/2, z'
'-x+1/2, y+1/2, z+1/2'

loop_
_atom_site_label
_atom_site_type_symbol
_atom_site_fract_x
_atom_site_fract_y
_atom_site_fract_z
_atom_site_U_iso_or_equiv
_atom_site_adp_type
_atom_site_occupancy
_atom_site_symmetry_multiplicity
_atom_site_calc_flag
_atom_site_refinement_flags
N1 N 0.5606(5) 1.0325(4) -0.01542(12) 0.0431(9) Uani 1 1 d .
O1 O -0.0309(6) 1.0082(4) 0.25376(11) 0.0600(10) Uani 1 1 d .
C1 C -0.2165(8) 0.9061(8) 0.26411(17) 0.0811(18) Uani 1 1 d .
H1A H -0.3360 0.9510 0.2497 0.122 Uiso 1 1 calc R
H1B H -0.2428 0.9176 0.2918 0.122 Uiso 1 1 calc R
H1C H -0.1944 0.7817 0.2577 0.122 Uiso 1 1 calc R
C2 C 0.0411(7) 0.9993(6) 0.21545(14) 0.0455(13) Uani 1 1 d .
C3 C -0.0552(7) 0.9026(6) 0.18614(16) 0.0492(12) Uani 1 1 d .
H3 H -0.1768 0.8363 0.1914 0.059 Uiso 1 1 calc R
C4 C 0.2124(7) 1.0025(6) 0.13921(14) 0.0385(11) Uani 1 1 d .
C5 C 0.3056(7) 1.0975(6) 0.17023(13) 0.0472(13) Uani 1 1 d .
H5 H 0.4280 1.1633 0.1654 0.057 Uiso 1 1 calc R
C6 C 0.2221(7) 1.0970(6) 0.20764(14) 0.0482(13) Uani 1 1 d .
H6 H 0.2873 1.1623 0.2276 0.058 Uiso 1 1 calc R
C7 C 0.0308(7) 0.9046(6) 0.14849(14) 0.0480(13) Uani 1 1 d .
H7 H -0.0352 0.8384 0.1288 0.058 Uiso 1 1 calc R
C8 C 0.1810(7) 0.9582(5) 0.06657(14) 0.0438(13) Uani 1 1 d .
H8 H 0.0432 0.9184 0.0706 0.053 Uiso 1 1 calc R
C9 C 0.4431(8) 0.9882(6) -0.04640(15) 0.0402(11) Uani 1 1 d .
C10 C 0.1383(6) 0.9265(5) -0.00622(14) 0.0465(12) Uani 1 1 d .
H10 H -0.0026 0.8925 -0.0037 0.056 Uiso 1 1 calc R
C11 C 0.2278(7) 0.9363(6) -0.04235(14) 0.0466(13) Uani 1 1 d .
H11 H 0.1482 0.9091 -0.0646 0.056 Uiso 1 1 calc R
C12 C 0.2594(7) 0.9679(6) 0.02774(14) 0.0392(11) Uani 1 1 d .
C13 C 0.4715(8) 1.0253(7) 0.02090(13) 0.0432(13) Uani 1 1 d .
C14 C 0.3008(7) 1.0055(6) 0.09875(15) 0.0384(11) Uani 1 1 d .
C15 C 0.5131(7) 1.0625(6) 0.09105(14) 0.0461(13) Uani 1 1 d .
H15 H 0.5992 1.0935 0.1122 0.055 Uiso 1 1 calc R
C16 C 0.5934(7) 1.0730(5) 0.05418(15) 0.0441(12) Uani 1 1 d .
H16 H 0.7317 1.1125 0.0507 0.053 Uiso 1 1 calc R
C17 C 0.4617(7) 0.9051(6) -0.11781(14) 0.0481(12) Uani 1 1 d .
H17 H 0.3378 0.8391 -0.1148 0.058 Uiso 1 1 calc R
C18 C 0.5450(7) 0.9932(6) -0.08566(14) 0.0441(12) Uani 1 1 d .
C19 C 0.5575(8) 0.9123(7) -0.15437(15) 0.0572(13) Uani 1 1 d .
H19 H 0.4967 0.8530 -0.1757 0.069 Uiso 1 1 calc R
C20 C 0.8317(8) 1.0931(7) -0.12725(16) 0.0562(14) Uani 1 1 d .
H20 H 0.9579 1.1560 -0.1302 0.067 Uiso 1 1 calc R
C21 C 0.7369(7) 1.0874(6) -0.09083(14) 0.0484(13) Uani 1 1 d .
H21 H 0.7993 1.1458 -0.0696 0.058 Uiso 1 1 calc R
C22 C 0.7452(8) 1.0081(7) -0.15938(16) 0.0576(14) Uani 1 1 d .
H22 H 0.8103 1.0145 -0.1839 0.069 Uiso 1 1 calc R

loop_
_atom_site_aniso_label
_atom_site_aniso_U_11
_atom_site_aniso_U_22
_atom_site_aniso_U_33
_atom_site_aniso_U_23
_atom_site_aniso_U_13
_atom_site_aniso_U_12
N1 0.046(2) 0.041(2) 0.042(2) 0.002(2) -0.001(2) 0.0006(17)
O1 0.063(2) 0.068(2) 0.049(2) -0.0035(19) 0.0091(19) -0.0060(17)
C1 0.071(3) 0.102(4) 0.070(4) 0.005(3) 0.021(3) -0.017(4)
C2 0.052(3) 0.044(3) 0.041(3) 0.001(3) -0.001(3) 0.006(2)
C3 0.046(3) 0.048(3) 0.054(3) -0.002(3) -0.001(3) -0.012(2)
C4 0.038(3) 0.033(3) 0.044(3) 0.000(2) -0.004(2) 0.000(2)
C5 0.049(3) 0.042(3) 0.050(3) -0.001(2) -0.009(3) -0.009(2)
C6 0.051(3) 0.050(3) 0.043(4) -0.003(2) -0.004(2) -0.002(3)
C7 0.050(3) 0.043(3) 0.051(3) -0.005(2) -0.004(3) -0.007(2)
C8 0.033(3) 0.039(3) 0.060(3) -0.001(2) 0.000(3) -0.001(2)
C9 0.042(3) 0.036(3) 0.042(3) -0.004(2) -0.004(3) -0.003(2)
C10 0.035(2) 0.053(3) 0.051(3) -0.001(2) -0.001(2) -0.008(2)
C11 0.044(3) 0.047(3) 0.049(3) -0.001(2) -0.007(2) 0.001(2)
C12 0.036(3) 0.031(2) 0.051(3) -0.001(2) -0.008(2) -0.002(2)
C13 0.043(3) 0.034(3) 0.053(4) 0.002(2) 0.005(3) 0.006(2)
C14 0.039(2) 0.032(2) 0.044(3) 0.001(2) -0.005(2) 0.001(2)
C15 0.044(3) 0.053(3) 0.042(3) -0.002(2) -0.008(2) -0.007(2)
C16 0.031(2) 0.052(3) 0.049(3) -0.002(3) -0.006(2) 0.000(2)
C17 0.044(3) 0.049(3) 0.051(3) -0.001(3) -0.003(3) -0.002(2)
C18 0.049(3) 0.031(3) 0.052(3) 0.002(2) -0.005(3) 0.002(2)
C19 0.058(3) 0.061(3) 0.052(3) -0.002(3) -0.004(3) -0.002(3)
C20 0.058(3) 0.051(3) 0.059(3) 0.003(3) 0.009(3) -0.005(3)
C21 0.053(3) 0.045(3) 0.048(3) 0.000(2) -0.002(2) -0.006(2)
C22 0.068(4) 0.057(3) 0.048(3) 0.009(3) 0.007(3) 0.007(3)

loop_
_atom_type_symbol
_atom_type_description
_atom_type_scat_dispersion_real
_atom_type_scat_dispersion_imag
_atom_type_scat_source
C C 0.0033 0.0016 'International Tables Vol C Tables 4.2.6.8 and 6.1.1.4'
H H 0.0000 0.0000 'International Tables Vol C Tables 4.2.6.8 and 6.1.1.4'
N N 0.0061 0.0033 'International Tables Vol C Tables 4.2.6.8 and 6.1.1.4'
O O 0.0106 0.0060 'International Tables Vol C Tables 4.2.6.8 and 6.1.1.4'

loop_
_geom_angle_atom_site_label_1
_geom_angle_atom_site_label_2
_geom_angle_atom_site_label_3
_geom_angle
C9 N1 C13 118.6(4)
C2 O1 C1 118.2(4)
O1 C1 H1A 109.5
O1 C1 H1B 109.5
H1A C1 H1B 109.5
O1 C1 H1C 109.5
H1A C1 H1C 109.5
H1B C1 H1C 109.5
C3 C2 O1 124.3(4)
C3 C2 C6 120.3(5)
O1 C2 C6 115.4(4)
C2 C3 C7 119.3(4)
C2 C3 H3 120.4
C7 C3 H3 120.4
C7 C4 C5 116.1(5)
C7 C4 C14 121.8(4)
C5 C4 C14 122.1(4)
C6 C5 C4 122.2(4)
C6 C5 H5 118.9
C4 C5 H5 118.9
C5 C6 C2 119.8(5)
C5 C6 H6 120.1
C2 C6 H6 120.1
C3 C7 C4 122.4(4)
C3 C7 H7 118.8
C4 C7 H7 118.8
C14 C8 C12 122.4(4)
C14 C8 H8 118.8
C12 C8 H8 118.8
N1 C9 C11 121.7(5)
N1 C9 C18 117.6(4)
C11 C9 C18 120.7(4)
C11 C10 C12 120.0(4)
C11 C10 H10 120.0
C12 C10 H10 120.0
C10 C11 C9 120.2(5)
C10 C11 H11 119.9
C9 C11 H11 119.9
C8 C12 C10 124.0(4)
C8 C12 C13 119.9(4)
C10 C12 C13 116.1(4)
N1 C13 C16 119.4(4)
N1 C13 C12 123.4(4)
C16 C13 C12 117.2(4)
C8 C14 C15 116.5(4)
C8 C14 C4 121.6(4)
C15 C14 C4 121.8(4)
C16 C15 C14 122.5(4)
C16 C15 H15 118.7
C14 C15 H15 118.7
C15 C16 C13 121.4(4)
C15 C16 H16 119.3
C13 C16 H16 119.3
C18 C17 C19 121.7(5)
C18 C17 H17 119.1
C19 C17 H17 119.1
C17 C18 C21 117.7(5)
C17 C18 C9 122.4(4)
C21 C18 C9 119.9(4)
C17 C19 C22 120.1(5)
C17 C19 H19 119.9
C22 C19 H19 119.9
C22 C20 C21 121.8(5)
C22 C20 H20 119.1
C21 C20 H20 119.1
C20 C21 C18 120.1(5)
C20 C21 H21 119.9
C18 C21 H21 119.9
C20 C22 C19 118.5(5)
C20 C22 H22 120.8
C19 C22 H22 120.8

loop_
_geom_bond_atom_site_label_1
_geom_bond_atom_site_label_2
_geom_bond_distance
N1 C9 1.329(6)
N1 C13 1.357(6)
O1 C2 1.380(5)
O1 C1 1.441(6)
C1 H1A 0.9600
C1 H1B 0.9600
C1 H1C 0.9600
C2 C3 1.371(6)
C2 C6 1.381(6)
C3 C7 1.390(6)
C3 H3 0.9300
C4 C7 1.395(6)
C4 C5 1.399(6)
C4 C14 1.484(5)
C5 C6 1.376(6)
C5 H5 0.9300
C6 H6 0.9300
C7 H7 0.9300
C8 C14 1.376(6)
C8 C12 1.411(6)
C8 H8 0.9300
C9 C11 1.421(6)
C9 C18 1.482(6)
C10 C11 1.353(6)
C10 C12 1.418(6)
C10 H10 0.9300
C11 H11 0.9300
C12 C13 1.426(5)
C13 C16 1.413(6)
C14 C15 1.431(6)
C15 C16 1.354(6)
C15 H15 0.9300
C16 H16 0.9300
C17 C18 1.378(6)
C17 C19 1.383(6)
C17 H17 0.9300
C18 C21 1.411(6)
C19 C22 1.394(6)
C19 H19 0.9300
C20 C22 1.374(7)
C20 C21 1.375(6)
C20 H20 0.9300
C21 H21 0.9300
C22 H22 0.9300

loop_
_geom_torsion_atom_site_label_1
_geom_torsion_atom_site_label_2
_geom_torsion_atom_site_label_3
_geom_torsion_atom_site_label_4
_geom_torsion
C1 O1 C2 C3 1.6(7)
C1 O1 C2 C6 -178.7(5)
O1 C2 C3 C7 179.5(4)
C6 C2 C3 C7 -0.3(7)
C7 C4 C5 C6 -0.8(7)
C14 C4 C5 C6 179.0(4)
C4 C5 C6 C2 0.4(7)
C3 C2 C6 C5 0.1(7)
O1 C2 C6 C5 -179.6(4)
C2 C3 C7 C4 -0.2(7)
C5 C4 C7 C3 0.7(6)
C14 C4 C7 C3 -179.2(4)
C13 N1 C9 C11 0.8(6)
C13 N1 C9 C18 -178.7(4)
C12 C10 C11 C9 0.0(7)
N1 C9 C11 C10 -1.7(7)
C18 C9 C11 C10 177.8(4)
C14 C8 C12 C10 -177.7(4)
C14 C8 C12 C13 1.2(6)
C11 C10 C12 C8 -178.8(4)
C11 C10 C12 C13 2.3(6)
C9 N1 C13 C16 -179.6(4)
C9 N1 C13 C12 1.7(6)
C8 C12 C13 N1 177.8(5)
C10 C12 C13 N1 -3.3(6)
C8 C12 C13 C16 -0.9(6)
C10 C12 C13 C16 178.0(5)
C12 C8 C14 C15 -1.2(6)
C12 C8 C14 C4 177.1(4)
C7 C4 C14 C8 19.1(7)
C5 C4 C14 C8 -160.7(4)
C7 C4 C14 C15 -162.7(4)
C5 C4 C14 C15 17.5(7)
C8 C14 C15 C16 1.1(7)
C4 C14 C15 C16 -177.2(4)
C14 C15 C16 C13 -0.9(7)
N1 C13 C16 C15 -177.9(4)
C12 C13 C16 C15 0.8(6)
C19 C17 C18 C21 -2.0(7)
C19 C17 C18 C9 179.4(4)
N1 C9 C18 C17 161.7(4)
C11 C9 C18 C17 -17.9(6)
N1 C9 C18 C21 -16.9(6)
C11 C9 C18 C21 163.6(5)
C18 C17 C19 C22 1.0(7)
C22 C20 C21 C18 -0.2(7)
C17 C18 C21 C20 1.6(7)
C9 C18 C21 C20 -179.8(4)
C21 C20 C22 C19 -0.8(7)
C17 C19 C22 C20 0.5(7)
